data_1515069
loop_
_publ_author_name
'Ishii, Yuuki'
'Nakanishi, Yusuke'
'Omachi, Haruka'
'Matsuura, Sanae'
'Matsui, Katsuma'
'Shinohara, Hisanori'
'Segawa, Yasutomo'
'Itami, Kenichiro'

_publ_section_title
;
 Size-selective synthesis of [9]--[11] and [13]cycloparaphenylenes
;
_journal_issue 7
_journal_name_full 'Chemical Science'
_journal_page_first 2340
_journal_paper_doi 10.1039/c2sc20343j
_journal_volume 3
_journal_year 2012
_chemical_formula_sum 'C84 H94 O12'
_chemical_formula_weight 1295.59
_chemical_name_systematic
;
?
;
_space_group_IT_number 19
_symmetry_cell_setting orthorhombic
_symmetry_space_group_name_Hall 'P 2ac 2ab'
_symmetry_space_group_name_H-M 'P 21 21 21'
_atom_sites_solution_hydrogens geom
_atom_sites_solution_primary direct
_atom_sites_solution_secondary difmap
_audit_creation_method SHELXL-97
_cell_angle_alpha 90.00
_cell_angle_beta 90.00
_cell_angle_gamma 90.00
_cell_formula_units_Z 4
_cell_length_a 9.824(4)
_cell_length_b 20.306(8)
_cell_length_c 36.358(13)
_cell_measurement_reflns_used 13128
_cell_measurement_temperature 103(2)
_cell_measurement_theta_max 25.3411
_cell_measurement_theta_min 3.0080
_cell_volume 7253(5)
_computing_cell_refinement 'RIGAKU CrystalClear'
_computing_data_collection 'RIGAKU CrystalClear'
_computing_data_reduction 'RIGAKU CrystalClear'
_computing_molecular_graphics ORTEP-III
_computing_structure_refinement 'SHELXL-97 (Sheldrick, 1997)'
_computing_structure_solution SIR-97
_diffrn_ambient_temperature 103(2)
_diffrn_measured_fraction_theta_full 0.997
_diffrn_measured_fraction_theta_max 0.997
_diffrn_measurement_device_type
;
Saturn724 CCD (4x4 bin mode) with MicroMax-007
;
_diffrn_radiation_monochromator graphite
_diffrn_radiation_source 'fine-focus sealed tube'
_diffrn_radiation_type MoK\a
_diffrn_radiation_wavelength 0.71075
_diffrn_reflns_av_R_equivalents 0.0585
_diffrn_reflns_av_sigmaI/netI 0.0394
_diffrn_reflns_limit_h_max 11
_diffrn_reflns_limit_h_min -11
_diffrn_reflns_limit_k_max 24
_diffrn_reflns_limit_k_min -24
_diffrn_reflns_limit_l_max 43
_diffrn_reflns_limit_l_min -43
_diffrn_reflns_number 80612
_diffrn_reflns_theta_full 25.00
_diffrn_reflns_theta_max 25.00
_diffrn_reflns_theta_min 3.01
_exptl_absorpt_coefficient_mu 0.078
_exptl_absorpt_correction_T_max 0.9984
_exptl_absorpt_correction_T_min 0.9884
_exptl_absorpt_correction_type multi-scan
_exptl_absorpt_process_details 'Jacobson, R. (1998) Private communication'
_exptl_crystal_colour Colorless
_exptl_crystal_density_diffrn 1.186
_exptl_crystal_density_method 'not measured'
_exptl_crystal_description Block
_exptl_crystal_F_000 2776
_exptl_crystal_size_max 0.15
_exptl_crystal_size_mid 0.05
_exptl_crystal_size_min 0.02
_refine_diff_density_max 1.087
_refine_diff_density_min -0.461
_refine_diff_density_rms 0.069
_refine_ls_abs_structure_details 'Flack H D (1983), Acta Cryst. A39, 876-881'
_refine_ls_abs_structure_Flack 0.5(14)
_refine_ls_extinction_method none
_refine_ls_goodness_of_fit_ref 1.102
_refine_ls_hydrogen_treatment constr
_refine_ls_matrix_type full
_refine_ls_number_parameters 871
_refine_ls_number_reflns 12768
_refine_ls_number_restraints 264
_refine_ls_restrained_S_all 1.114
_refine_ls_R_factor_all 0.1016
_refine_ls_R_factor_gt 0.0877
_refine_ls_shift/su_max 0.001
_refine_ls_shift/su_mean 0.000
_refine_ls_structure_factor_coef Fsqd
_refine_ls_weighting_details 'calc w=1/[\s^2^(Fo^2^)+(0.1651P)^2^+0.7858P] where P=(Fo^2^+2Fc^2^)/3'
_refine_ls_weighting_scheme calc
_refine_ls_wR_factor_gt 0.2429
_refine_ls_wR_factor_ref 0.2575
_reflns_number_gt 10389
_reflns_number_total 12768
_reflns_threshold_expression >2sigma(I)
_cod_data_source_file c2sc20343j.txt
_cod_data_source_block 6_2benzene
_cod_depositor_comments
;
The following automatic conversions were performed:

'_exptl_absorpt_correction_type' value 'Multi-scan' changed to
'multi-scan' according to
/usr/data/users/saulius/automatic-downloads/retrospective/RSC/lib/dictionaries/cif_core.dic
dictionary named 'cif_core.dic' version 2.4.2 from 2011-04-26.

Automatic conversion script
Id: cif_fix_values 2281 2013-09-26 08:29:07Z andrius 
;
_cod_original_sg_symbol_H-M P212121
_cod_database_code 1515069

loop_
_symmetry_equiv_pos_as_xyz
'x, y, z'
'-x+1/2, -y, z+1/2'
'x+1/2, -y+1/2, -z'
'-x, y+1/2, -z+1/2'

loop_
_atom_site_label
_atom_site_type_symbol
_atom_site_fract_x
_atom_site_fract_y
_atom_site_fract_z
_atom_site_U_iso_or_equiv
_atom_site_adp_type
_atom_site_occupancy
_atom_site_symmetry_multiplicity
_atom_site_calc_flag
_atom_site_refinement_flags
C1 C 1.2022(5) 0.6635(2) 0.65194(12) 0.0541(11) Uani 1 1 d .
C2 C 1.0950(5) 0.6829(2) 0.62997(13) 0.0574(12) Uani 1 1 d .
H1 H 1.0080 0.6889 0.6409 0.069 Uiso 1 1 calc R
C3 C 1.1097(6) 0.6940(2) 0.59258(14) 0.0601(12) Uani 1 1 d .
H2 H 1.0333 0.7074 0.5784 0.072 Uiso 1 1 calc R
C4 C 1.2360(5) 0.6856(2) 0.57551(13) 0.0551(11) Uani 1 1 d .
C5 C 1.3430(6) 0.6687(2) 0.59809(14) 0.0602(12) Uani 1 1 d .
H3 H 1.4309 0.6640 0.5876 0.072 Uiso 1 1 calc R
C6 C 1.3280(5) 0.6585(2) 0.63480(13) 0.0581(12) Uani 1 1 d .
H4 H 1.4058 0.6477 0.6491 0.070 Uiso 1 1 calc R
C7 C 1.2468(5) 0.6940(2) 0.53553(13) 0.0593(12) Uani 1 1 d .
C8 C 1.3347(5) 0.6560(2) 0.51387(14) 0.0616(12) Uani 1 1 d .
H5 H 1.3958 0.6263 0.5255 0.074 Uiso 1 1 calc R
C9 C 1.3344(5) 0.6608(2) 0.47614(14) 0.0598(12) Uani 1 1 d .
H6 H 1.3944 0.6335 0.4624 0.072 Uiso 1 1 calc R
C10 C 1.2512(5) 0.7032(2) 0.45773(13) 0.0557(11) Uani 1 1 d .
C11 C 1.1671(6) 0.7438(2) 0.47937(14) 0.0642(13) Uani 1 1 d .
H7 H 1.1105 0.7753 0.4676 0.077 Uiso 1 1 calc R
C12 C 1.1647(6) 0.7392(2) 0.51664(14) 0.0619(13) Uani 1 1 d .
H8 H 1.1059 0.7673 0.5302 0.074 Uiso 1 1 calc R
C13 C 1.2411(5) 0.7033(2) 0.41720(13) 0.0546(11) Uani 1 1 d .
C14 C 1.1176(5) 0.7171(2) 0.39976(13) 0.0560(11) Uani 1 1 d .
H9 H 1.0417 0.7300 0.4143 0.067 Uiso 1 1 calc R
C15 C 1.1023(6) 0.7127(2) 0.36194(13) 0.0575(12) Uani 1 1 d .
H10 H 1.0165 0.7223 0.3511 0.069 Uiso 1 1 calc R
C16 C 1.2116(5) 0.6941(2) 0.33942(12) 0.0508(11) Uani 1 1 d .
C17 C 1.3359(6) 0.6857(2) 0.35662(14) 0.0612(12) Uani 1 1 d .
H11 H 1.4136 0.6773 0.3418 0.073 Uiso 1 1 calc R
C18 C 1.3529(5) 0.6890(2) 0.39476(14) 0.0613(12) Uani 1 1 d .
H12 H 1.4399 0.6815 0.4054 0.074 Uiso 1 1 calc R
C19 C 1.1949(5) 0.6824(2) 0.29851(13) 0.0557(11) Uani 1 1 d .
C20 C 1.2748(5) 0.6219(2) 0.28586(11) 0.0507(10) Uani 1 1 d .
H13 H 1.2703 0.6189 0.2587 0.061 Uiso 1 1 calc R
H14 H 1.3715 0.6273 0.2929 0.061 Uiso 1 1 calc R
C21 C 1.2210(5) 0.5589(2) 0.30230(12) 0.0501(10) Uani 1 1 d .
H15 H 1.2337 0.5604 0.3293 0.060 Uiso 1 1 calc R
H16 H 1.2752 0.5216 0.2927 0.060 Uiso 1 1 calc R
C22 C 1.0709(5) 0.5464(2) 0.29406(11) 0.0487(10) Uani 1 1 d .
C23 C 0.9882(5) 0.6079(2) 0.30324(13) 0.0515(10) Uani 1 1 d .
H17 H 0.9831 0.6125 0.3303 0.062 Uiso 1 1 calc R
H18 H 0.8943 0.6020 0.2940 0.062 Uiso 1 1 calc R
C24 C 1.0468(5) 0.6713(2) 0.28704(13) 0.0532(11) Uani 1 1 d .
H19 H 0.9911 0.7091 0.2953 0.064 Uiso 1 1 calc R
H20 H 1.0415 0.6692 0.2599 0.064 Uiso 1 1 calc R
O1 O 1.2526(4) 0.73851(16) 0.27815(11) 0.0691(10) Uani 1 1 d .
C25 C 1.2226(7) 0.8016(3) 0.28848(17) 0.0782(16) Uani 1 1 d .
H21 H 1.2800 0.8317 0.2737 0.094 Uiso 1 1 calc R
H22 H 1.2501 0.8070 0.3145 0.094 Uiso 1 1 calc R
O2 O 1.0888(4) 0.8223(2) 0.28524(11) 0.0782(11) Uani 1 1 d .
C26 C 1.0609(9) 0.8318(3) 0.24929(15) 0.097(2) Uani 1 1 d .
H23 H 1.1085 0.8713 0.2406 0.146 Uiso 1 1 calc R
H24 H 0.9626 0.8376 0.2461 0.146 Uiso 1 1 calc R
H25 H 1.0915 0.7935 0.2351 0.146 Uiso 1 1 calc R
O3 O 1.0688(3) 0.53274(15) 0.25479(8) 0.0511(7) Uani 1 1 d .
C27 C 0.9428(5) 0.5201(3) 0.23935(14) 0.0608(12) Uani 1 1 d .
H26 H 0.8842 0.4982 0.2578 0.073 Uiso 1 1 calc R
H27 H 0.9541 0.4895 0.2184 0.073 Uiso 1 1 calc R
O4 O 0.8773(4) 0.57828(19) 0.22685(10) 0.0708(10) Uani 1 1 d .
C28 C 0.9370(7) 0.6057(3) 0.19455(16) 0.0871(19) Uani 1 1 d .
H28 H 1.0306 0.6193 0.1999 0.131 Uiso 1 1 calc R
H29 H 0.8839 0.6440 0.1866 0.131 Uiso 1 1 calc R
H30 H 0.9374 0.5725 0.1749 0.131 Uiso 1 1 calc R
C29 C 1.0231(4) 0.4855(2) 0.31548(11) 0.0435(9) Uani 1 1 d .
C30 C 0.9088(5) 0.4864(2) 0.33814(13) 0.0525(11) Uani 1 1 d .
H31 H 0.8542 0.5250 0.3391 0.063 Uiso 1 1 calc R
C31 C 0.8731(4) 0.4330(2) 0.35913(12) 0.0474(10) Uani 1 1 d .
H32 H 0.7960 0.4360 0.3748 0.057 Uiso 1 1 calc R
C32 C 0.9471(5) 0.3745(2) 0.35800(11) 0.0453(9) Uani 1 1 d .
C33 C 1.0603(5) 0.3727(2) 0.33466(11) 0.0487(10) Uani 1 1 d .
H33 H 1.1140 0.3339 0.3333 0.058 Uiso 1 1 calc R
C34 C 1.0946(5) 0.4263(2) 0.31371(11) 0.0486(10) Uani 1 1 d .
H34 H 1.1699 0.4230 0.2974 0.058 Uiso 1 1 calc R
C35 C 0.9151(4) 0.31909(19) 0.38316(10) 0.0416(9) Uani 1 1 d .
C36 C 0.8783(4) 0.33145(19) 0.41908(11) 0.0445(9) Uani 1 1 d .
H35 H 0.8722 0.3757 0.4275 0.053 Uiso 1 1 calc R
C37 C 0.8497(4) 0.27973(19) 0.44344(11) 0.0446(9) Uani 1 1 d .
H36 H 0.8248 0.2894 0.4681 0.054 Uiso 1 1 calc R
C38 C 0.8573(4) 0.21403(19) 0.43185(11) 0.0411(9) Uani 1 1 d .
C39 C 0.8943(4) 0.2028(2) 0.39607(12) 0.0469(10) Uani 1 1 d .
H37 H 0.9010 0.1586 0.3877 0.056 Uiso 1 1 calc R
C40 C 0.9222(5) 0.2533(2) 0.37170(12) 0.0483(10) Uani 1 1 d .
H38 H 0.9464 0.2433 0.3470 0.058 Uiso 1 1 calc R
C41 C 0.8341(4) 0.15836(18) 0.45934(11) 0.0422(9) Uani 1 1 d .
C42 C 0.9632(4) 0.1497(2) 0.48254(11) 0.0439(9) Uani 1 1 d .
H39 H 1.0400 0.1377 0.4662 0.053 Uiso 1 1 calc R
H40 H 0.9858 0.1920 0.4946 0.053 Uiso 1 1 calc R
C43 C 0.9459(5) 0.0962(2) 0.51197(11) 0.0468(10) Uani 1 1 d .
H41 H 1.0311 0.0924 0.5263 0.056 Uiso 1 1 calc R
H42 H 0.9290 0.0534 0.4998 0.056 Uiso 1 1 calc R
C44 C 0.8275(5) 0.11171(19) 0.53812(10) 0.0438(9) Uani 1 1 d .
C45 C 0.6994(5) 0.1176(2) 0.51469(11) 0.0459(9) Uani 1 1 d .
H43 H 0.6799 0.0743 0.5033 0.055 Uiso 1 1 calc R
H44 H 0.6216 0.1289 0.5308 0.055 Uiso 1 1 calc R
C46 C 0.7113(4) 0.1691(2) 0.48463(11) 0.0437(9) Uani 1 1 d .
H45 H 0.7187 0.2132 0.4961 0.052 Uiso 1 1 calc R
H46 H 0.6272 0.1685 0.4696 0.052 Uiso 1 1 calc R
O5 O 0.8227(3) 0.09611(13) 0.43972(7) 0.0469(7) Uani 1 1 d .
C47 C 0.7022(5) 0.0865(2) 0.41932(12) 0.0519(11) Uani 1 1 d .
H47 H 0.6619 0.1299 0.4134 0.062 Uiso 1 1 calc R
H48 H 0.7249 0.0643 0.3959 0.062 Uiso 1 1 calc R
O6 O 0.6053(4) 0.04835(15) 0.43840(9) 0.0621(9) Uani 1 1 d .
C48 C 0.6454(8) -0.0187(2) 0.44140(17) 0.0850(19) Uani 1 1 d .
H49 H 0.6460 -0.0389 0.4169 0.128 Uiso 1 1 calc R
H50 H 0.5810 -0.0422 0.4572 0.128 Uiso 1 1 calc R
H51 H 0.7368 -0.0212 0.4521 0.128 Uiso 1 1 calc R
O7 O 0.8235(3) 0.05271(14) 0.56108(8) 0.0531(7) Uani 1 1 d .
C49 C 0.7182(8) 0.0499(3) 0.58738(14) 0.0765(18) Uani 1 1 d .
H52 H 0.7477 0.0208 0.6078 0.092 Uiso 1 1 calc R
H53 H 0.7047 0.0945 0.5977 0.092 Uiso 1 1 calc R
O8 O 0.5965(5) 0.02762(18) 0.57449(14) 0.0878(13) Uani 1 1 d .
C50 C 0.5969(9) -0.0396(3) 0.5673(2) 0.109(2) Uani 1 1 d .
H54 H 0.6692 -0.0498 0.5496 0.163 Uiso 1 1 calc R
H55 H 0.5087 -0.0525 0.5570 0.163 Uiso 1 1 calc R
H56 H 0.6131 -0.0638 0.5902 0.163 Uiso 1 1 calc R
C51 C 0.8563(4) 0.1709(2) 0.56282(11) 0.0470(10) Uani 1 1 d .
C52 C 0.7580(5) 0.2184(2) 0.57061(12) 0.0517(10) Uani 1 1 d .
H57 H 0.6702 0.2146 0.5599 0.062 Uiso 1 1 calc R
C53 C 0.7860(5) 0.2714(2) 0.59392(13) 0.0538(11) Uani 1 1 d .
H58 H 0.7175 0.3033 0.5987 0.065 Uiso 1 1 calc R
C54 C 0.9128(5) 0.2779(2) 0.61013(11) 0.0465(10) Uani 1 1 d .
C55 C 1.0106(5) 0.2304(2) 0.60263(12) 0.0510(10) Uani 1 1 d .
H59 H 1.0982 0.2339 0.6135 0.061 Uiso 1 1 calc R
C56 C 0.9824(5) 0.1783(2) 0.57954(11) 0.0497(10) Uani 1 1 d .
H60 H 1.0513 0.1465 0.5750 0.060 Uiso 1 1 calc R
C57 C 0.9454(4) 0.3367(2) 0.63329(11) 0.0472(10) Uani 1 1 d .
C58 C 0.8825(5) 0.3974(2) 0.62726(12) 0.0553(11) Uani 1 1 d .
H61 H 0.8148 0.4004 0.6087 0.066 Uiso 1 1 calc R
C59 C 0.9142(5) 0.4529(2) 0.64699(12) 0.0522(10) Uani 1 1 d .
H62 H 0.8679 0.4930 0.6420 0.063 Uiso 1 1 calc R
C60 C 1.0144(5) 0.4508(2) 0.67437(12) 0.0489(10) Uani 1 1 d .
C61 C 1.0765(5) 0.3905(2) 0.68077(11) 0.0518(11) Uani 1 1 d .
H63 H 1.1440 0.3874 0.6994 0.062 Uiso 1 1 calc R
C62 C 1.0430(5) 0.3341(2) 0.66076(11) 0.0522(11) Uani 1 1 d .
H64 H 1.0875 0.2937 0.6660 0.063 Uiso 1 1 calc R
C63 C 1.0629(5) 0.5112(2) 0.69535(11) 0.0467(9) Uani 1 1 d .
C64 C 0.9815(5) 0.5740(2) 0.68652(12) 0.0502(10) Uani 1 1 d .
H65 H 0.9788 0.5799 0.6595 0.060 Uiso 1 1 calc R
H66 H 0.8867 0.5681 0.6951 0.060 Uiso 1 1 calc R
C65 C 1.0402(5) 0.6364(2) 0.70404(13) 0.0566(12) Uani 1 1 d .
H67 H 0.9845 0.6748 0.6967 0.068 Uiso 1 1 calc R
H68 H 1.0357 0.6325 0.7312 0.068 Uiso 1 1 calc R
C66 C 1.1866(5) 0.6477(2) 0.69247(12) 0.0535(11) Uani 1 1 d .
C67 C 1.2670(5) 0.5877(2) 0.70372(12) 0.0512(10) Uani 1 1 d .
H69 H 1.2645 0.5836 0.7308 0.061 Uiso 1 1 calc R
H70 H 1.3631 0.5937 0.6963 0.061 Uiso 1 1 calc R
C68 C 1.2124(5) 0.5241(2) 0.68653(12) 0.0487(10) Uani 1 1 d .
H71 H 1.2236 0.5265 0.6595 0.058 Uiso 1 1 calc R
H72 H 1.2675 0.4866 0.6955 0.058 Uiso 1 1 calc R
O9 O 1.0618(3) 0.49751(15) 0.73442(7) 0.0493(7) Uani 1 1 d .
C69 C 0.9341(5) 0.4853(3) 0.75025(13) 0.0574(12) Uani 1 1 d .
H73 H 0.8744 0.4645 0.7316 0.069 Uiso 1 1 calc R
H74 H 0.9453 0.4535 0.7707 0.069 Uiso 1 1 calc R
O10 O 0.8703(4) 0.54196(18) 0.76367(9) 0.0630(9) Uani 1 1 d .
C70 C 0.9360(7) 0.5685(3) 0.79537(14) 0.0762(15) Uani 1 1 d .
H75 H 0.9233 0.5385 0.8162 0.114 Uiso 1 1 calc R
H76 H 0.8962 0.6115 0.8013 0.114 Uiso 1 1 calc R
H77 H 1.0334 0.5737 0.7904 0.114 Uiso 1 1 calc R
O11 O 1.2455(4) 0.70064(16) 0.71518(10) 0.0685(10) Uani 1 1 d .
C71 C 1.2127(9) 0.7638(3) 0.70846(19) 0.0866(19) Uani 1 1 d .
H78 H 1.2761 0.7921 0.7225 0.104 Uiso 1 1 calc R
H79 H 1.2289 0.7726 0.6820 0.104 Uiso 1 1 calc R
O12 O 1.0889(6) 0.7821(2) 0.71623(12) 0.0896(13) Uani 1 1 d .
C72 C 1.0705(8) 0.7806(4) 0.75359(17) 0.098(2) Uani 1 1 d .
H80 H 1.0958 0.7371 0.7630 0.146 Uiso 1 1 calc R
H81 H 0.9747 0.7894 0.7593 0.146 Uiso 1 1 calc R
H82 H 1.1278 0.8143 0.7651 0.146 Uiso 1 1 calc R
C73 C 0.7351(8) 0.6148(4) 0.6027(2) 0.104(2) Uani 1 1 d DU
H83 H 0.7878 0.6516 0.6101 0.125 Uiso 1 1 calc R
C74 C 0.6492(8) 0.5858(4) 0.6268(2) 0.116(2) Uani 1 1 d DU
H84 H 0.6412 0.6020 0.6513 0.139 Uiso 1 1 calc R
C75 C 0.5737(8) 0.5325(4) 0.6153(2) 0.105(2) Uani 1 1 d DU
H85 H 0.5138 0.5115 0.6321 0.126 Uiso 1 1 calc R
C76 C 0.5833(9) 0.5097(4) 0.5805(2) 0.110(2) Uani 1 1 d DU
H86 H 0.5265 0.4745 0.5727 0.132 Uiso 1 1 calc R
C77 C 0.6748(11) 0.5370(5) 0.5563(3) 0.138(3) Uani 1 1 d DU
H87 H 0.6881 0.5190 0.5324 0.165 Uiso 1 1 calc R
C78 C 0.7460(10) 0.5912(4) 0.5679(2) 0.126(3) Uani 1 1 d DU
H88 H 0.8047 0.6129 0.5510 0.151 Uiso 1 1 calc R
C79 C 0.7576(8) 0.6301(4) 0.4237(2) 0.100(2) Uani 1 1 d DU
H89 H 0.8205 0.6561 0.4373 0.121 Uiso 1 1 calc R
C80 C 0.6860(8) 0.5819(4) 0.4407(2) 0.112(2) Uani 1 1 d DU
H90 H 0.6967 0.5746 0.4664 0.134 Uiso 1 1 calc R
C81 C 0.5964(8) 0.5430(3) 0.4204(2) 0.109(2) Uani 1 1 d DU
H91 H 0.5485 0.5081 0.4321 0.131 Uiso 1 1 calc R
C82 C 0.5770(8) 0.5546(3) 0.3837(2) 0.106(2) Uani 1 1 d DU
H92 H 0.5150 0.5286 0.3698 0.127 Uiso 1 1 calc R
C83 C 0.6492(7) 0.6047(3) 0.3672(2) 0.0942(18) Uani 1 1 d DU
H93 H 0.6366 0.6140 0.3418 0.113 Uiso 1 1 calc R
C84 C 0.7393(7) 0.6411(3) 0.38754(19) 0.0880(17) Uani 1 1 d DU
H94 H 0.7901 0.6750 0.3758 0.106 Uiso 1 1 calc R

loop_
_atom_site_aniso_label
_atom_site_aniso_U_11
_atom_site_aniso_U_22
_atom_site_aniso_U_33
_atom_site_aniso_U_23
_atom_site_aniso_U_13
_atom_site_aniso_U_12
C1 0.071(3) 0.036(2) 0.056(3) -0.0053(18) -0.005(2) -0.001(2)
C2 0.068(3) 0.041(2) 0.064(3) -0.001(2) 0.007(2) 0.008(2)
C3 0.080(4) 0.041(2) 0.060(3) -0.003(2) -0.003(3) 0.007(2)
C4 0.073(3) 0.036(2) 0.056(3) -0.0011(19) 0.002(2) -0.005(2)
C5 0.066(3) 0.046(2) 0.069(3) 0.007(2) 0.002(2) -0.010(2)
C6 0.065(3) 0.050(2) 0.059(3) 0.001(2) 0.001(2) -0.011(2)
C7 0.071(3) 0.050(2) 0.057(3) 0.003(2) 0.005(2) -0.007(2)
C8 0.058(3) 0.051(3) 0.076(3) -0.001(2) 0.004(2) 0.002(2)
C9 0.061(3) 0.057(3) 0.061(3) 0.001(2) 0.011(2) 0.001(2)
C10 0.067(3) 0.048(2) 0.052(3) -0.0019(19) 0.010(2) 0.002(2)
C11 0.091(4) 0.043(2) 0.059(3) 0.002(2) 0.003(3) 0.007(2)
C12 0.083(4) 0.042(2) 0.061(3) -0.003(2) 0.009(2) 0.011(2)
C13 0.064(3) 0.038(2) 0.061(3) -0.0003(19) 0.013(2) 0.000(2)
C14 0.066(3) 0.042(2) 0.060(3) -0.004(2) 0.015(2) 0.007(2)
C15 0.067(3) 0.043(2) 0.062(3) -0.001(2) 0.008(2) 0.006(2)
C16 0.059(3) 0.038(2) 0.055(2) 0.0051(18) 0.012(2) -0.0028(19)
C17 0.063(3) 0.056(3) 0.065(3) -0.005(2) 0.013(2) -0.006(2)
C18 0.057(3) 0.065(3) 0.062(3) -0.006(2) 0.009(2) -0.006(2)
C19 0.070(3) 0.043(2) 0.054(3) 0.0122(19) 0.008(2) -0.005(2)
C20 0.060(3) 0.048(2) 0.044(2) 0.0075(18) 0.007(2) -0.001(2)
C21 0.050(3) 0.051(2) 0.049(2) 0.0013(19) 0.006(2) 0.002(2)
C22 0.058(3) 0.043(2) 0.045(2) 0.0060(17) 0.001(2) -0.001(2)
C23 0.055(3) 0.044(2) 0.056(2) 0.0110(19) 0.009(2) 0.000(2)
C24 0.060(3) 0.045(2) 0.055(2) 0.0095(19) 0.005(2) -0.001(2)
O1 0.071(2) 0.0441(17) 0.092(3) 0.0113(16) 0.0255(19) -0.0014(16)
C25 0.095(5) 0.066(3) 0.074(4) -0.001(3) -0.003(3) 0.004(3)
O2 0.084(3) 0.077(2) 0.074(2) 0.0009(19) -0.001(2) 0.011(2)
C26 0.162(7) 0.074(4) 0.056(3) 0.022(3) 0.036(4) 0.036(4)
O3 0.0468(17) 0.0589(18) 0.0476(16) 0.0053(13) 0.0004(13) -0.0007(14)
C27 0.053(3) 0.074(3) 0.056(3) 0.012(2) -0.006(2) -0.001(2)
O4 0.062(2) 0.074(2) 0.076(2) 0.0304(18) -0.0048(17) -0.0003(18)
C28 0.091(4) 0.095(4) 0.075(4) 0.044(3) -0.013(3) -0.012(4)
C29 0.044(2) 0.042(2) 0.045(2) 0.0017(17) -0.0017(17) -0.0035(18)
C30 0.046(2) 0.049(2) 0.062(3) 0.009(2) 0.005(2) 0.009(2)
C31 0.042(2) 0.048(2) 0.051(2) 0.0109(19) 0.0061(18) 0.0037(18)
C32 0.054(3) 0.040(2) 0.042(2) -0.0003(16) -0.0019(18) -0.0059(18)
C33 0.059(3) 0.040(2) 0.047(2) -0.0026(17) 0.003(2) 0.0056(19)
C34 0.055(3) 0.045(2) 0.046(2) -0.0026(18) 0.0084(19) -0.005(2)
C35 0.042(2) 0.042(2) 0.041(2) 0.0012(16) -0.0032(17) -0.0002(17)
C36 0.057(3) 0.0311(18) 0.046(2) -0.0042(16) -0.0020(18) 0.0008(17)
C37 0.055(3) 0.038(2) 0.040(2) -0.0009(16) -0.0004(19) -0.0022(18)
C38 0.043(2) 0.0378(19) 0.042(2) 0.0017(16) -0.0050(17) 0.0021(17)
C39 0.053(2) 0.038(2) 0.050(2) -0.0080(17) 0.0005(19) 0.0000(18)
C40 0.058(3) 0.040(2) 0.046(2) 0.0014(17) 0.006(2) 0.0001(19)
C41 0.052(2) 0.0313(18) 0.043(2) -0.0023(15) -0.0034(18) -0.0034(17)
C42 0.048(2) 0.042(2) 0.042(2) 0.0045(17) 0.0017(17) 0.0064(17)
C43 0.053(2) 0.044(2) 0.044(2) 0.0010(17) -0.0013(19) 0.0025(18)
C44 0.057(3) 0.0352(19) 0.039(2) 0.0037(15) 0.0016(18) -0.0029(18)
C45 0.050(2) 0.041(2) 0.046(2) -0.0016(17) 0.0010(18) -0.0079(18)
C46 0.045(2) 0.042(2) 0.044(2) 0.0006(17) -0.0023(17) -0.0027(17)
O5 0.0595(18) 0.0351(14) 0.0462(15) -0.0008(11) -0.0050(14) -0.0001(12)
C47 0.067(3) 0.043(2) 0.045(2) 0.0002(18) -0.011(2) -0.005(2)
O6 0.074(2) 0.0442(16) 0.068(2) 0.0036(15) -0.0123(17) -0.0178(16)
C48 0.137(6) 0.043(3) 0.076(4) -0.002(2) 0.003(4) -0.024(3)
O7 0.0652(19) 0.0442(15) 0.0500(16) 0.0090(13) 0.0053(15) -0.0032(14)
C49 0.127(6) 0.045(3) 0.058(3) -0.001(2) 0.030(3) -0.009(3)
O8 0.084(3) 0.052(2) 0.128(4) 0.019(2) 0.044(3) 0.002(2)
C50 0.119(6) 0.064(4) 0.144(7) 0.003(4) 0.005(5) -0.032(4)
C51 0.051(2) 0.048(2) 0.042(2) 0.0011(17) 0.0047(18) -0.008(2)
C52 0.050(3) 0.053(2) 0.052(2) -0.0079(19) -0.001(2) -0.003(2)
C53 0.052(3) 0.057(3) 0.052(2) -0.012(2) 0.000(2) -0.001(2)
C54 0.053(3) 0.048(2) 0.039(2) 0.0010(17) 0.0019(19) -0.005(2)
C55 0.057(3) 0.048(2) 0.048(2) 0.0018(19) -0.007(2) -0.007(2)
C56 0.055(3) 0.046(2) 0.049(2) 0.0041(18) 0.004(2) 0.001(2)
C57 0.046(2) 0.053(2) 0.043(2) -0.0019(18) 0.0009(18) -0.0067(19)
C58 0.051(3) 0.064(3) 0.052(2) -0.013(2) -0.008(2) 0.000(2)
C59 0.048(2) 0.053(2) 0.056(3) -0.010(2) -0.009(2) 0.007(2)
C60 0.054(3) 0.048(2) 0.045(2) -0.0006(18) 0.0015(19) 0.002(2)
C61 0.064(3) 0.050(2) 0.041(2) 0.0036(18) -0.009(2) -0.010(2)
C62 0.071(3) 0.045(2) 0.040(2) 0.0052(17) -0.007(2) -0.008(2)
C63 0.050(2) 0.053(2) 0.037(2) -0.0027(17) -0.0047(18) -0.0020(19)
C64 0.054(3) 0.047(2) 0.050(2) -0.0050(18) -0.007(2) 0.005(2)
C65 0.077(3) 0.043(2) 0.050(2) -0.0062(19) -0.004(2) 0.006(2)
C66 0.063(3) 0.048(2) 0.050(2) -0.0100(19) -0.003(2) -0.004(2)
C67 0.060(3) 0.051(2) 0.043(2) -0.0010(18) -0.009(2) -0.004(2)
C68 0.056(3) 0.042(2) 0.049(2) -0.0061(17) -0.0011(19) -0.0012(19)
O9 0.0481(17) 0.0579(17) 0.0420(15) -0.0035(13) -0.0009(13) 0.0006(14)
C69 0.052(3) 0.072(3) 0.049(2) -0.003(2) 0.005(2) -0.005(2)
O10 0.0559(19) 0.081(2) 0.0522(18) -0.0138(16) -0.0001(15) 0.0040(17)
C70 0.080(4) 0.093(4) 0.056(3) -0.017(3) 0.008(3) -0.002(3)
O11 0.082(2) 0.0483(18) 0.075(2) -0.0197(16) -0.0100(19) -0.0062(18)
C71 0.113(6) 0.062(3) 0.084(4) -0.011(3) 0.001(4) 0.005(4)
O12 0.111(4) 0.077(3) 0.081(3) -0.001(2) -0.001(3) -0.012(3)
C72 0.103(5) 0.122(6) 0.068(4) -0.020(4) -0.019(4) -0.018(4)
C73 0.097(4) 0.078(4) 0.136(5) -0.002(4) -0.030(4) -0.001(3)
C74 0.102(4) 0.116(5) 0.129(5) -0.021(4) -0.022(4) 0.030(4)
C75 0.100(4) 0.096(4) 0.119(5) 0.004(4) -0.010(4) 0.007(4)
C76 0.103(4) 0.091(4) 0.136(5) -0.023(4) -0.023(4) 0.002(4)
C77 0.150(6) 0.140(5) 0.123(5) 0.002(5) -0.001(5) -0.002(5)
C78 0.120(5) 0.123(5) 0.135(5) 0.038(4) 0.000(5) -0.005(4)
C79 0.097(4) 0.092(4) 0.113(4) 0.001(4) 0.016(4) 0.005(4)
C80 0.110(5) 0.113(5) 0.113(4) 0.021(4) 0.016(4) 0.027(4)
C81 0.104(4) 0.072(3) 0.151(5) 0.031(4) 0.040(4) 0.015(3)
C82 0.094(4) 0.087(4) 0.137(5) -0.028(4) 0.008(4) 0.008(3)
C83 0.086(4) 0.097(4) 0.099(4) -0.003(3) 0.020(3) 0.013(3)
C84 0.088(4) 0.064(3) 0.112(4) 0.008(3) 0.024(3) 0.014(3)

loop_
_atom_type_symbol
_atom_type_description
_atom_type_scat_dispersion_real
_atom_type_scat_dispersion_imag
_atom_type_scat_source
C C 0.0033 0.0016 'International Tables Vol C Tables 4.2.6.8 and 6.1.1.4'
H H 0.0000 0.0000 'International Tables Vol C Tables 4.2.6.8 and 6.1.1.4'
O O 0.0106 0.0060 'International Tables Vol C Tables 4.2.6.8 and 6.1.1.4'

loop_
_geom_angle_atom_site_label_1
_geom_angle_atom_site_label_2
_geom_angle_atom_site_label_3
_geom_angle
C2 C1 C6 116.2(4)
C2 C1 C66 123.1(5)
C6 C1 C66 120.7(4)
C1 C2 C3 122.4(5)
C1 C2 H1 118.8
C3 C2 H1 118.8
C2 C3 C4 120.5(5)
C2 C3 H2 119.7
C4 C3 H2 119.7
C5 C4 C3 116.3(4)
C5 C4 C7 124.4(5)
C3 C4 C7 119.3(5)
C6 C5 C4 122.8(5)
C6 C5 H3 118.6
C4 C5 H3 118.6
C5 C6 C1 121.7(5)
C5 C6 H4 119.1
C1 C6 H4 119.1
C8 C7 C12 116.1(5)
C8 C7 C4 122.5(5)
C12 C7 C4 121.3(5)
C9 C8 C7 121.3(5)
C9 C8 H5 119.3
C7 C8 H5 119.3
C10 C9 C8 122.4(5)
C10 C9 H6 118.8
C8 C9 H6 118.8
C9 C10 C11 116.6(4)
C9 C10 C13 122.1(4)
C11 C10 C13 121.2(4)
C12 C11 C10 121.9(5)
C12 C11 H7 119.1
C10 C11 H7 119.1
C11 C12 C7 121.6(5)
C11 C12 H8 119.2
C7 C12 H8 119.2
C14 C13 C18 117.3(4)
C14 C13 C10 120.7(4)
C18 C13 C10 122.0(5)
C15 C14 C13 122.1(4)
C15 C14 H9 119.0
C13 C14 H9 119.0
C14 C15 C16 120.9(5)
C14 C15 H10 119.5
C16 C15 H10 119.5
C17 C16 C15 116.5(4)
C17 C16 C19 121.4(4)
C15 C16 C19 122.2(4)
C16 C17 C18 123.2(5)
C16 C17 H11 118.4
C18 C17 H11 118.4
C17 C18 C13 119.7(5)
C17 C18 H12 120.2
C13 C18 H12 120.2
O1 C19 C16 109.3(4)
O1 C19 C20 105.8(3)
C16 C19 C20 111.5(4)
O1 C19 C24 110.1(4)
C16 C19 C24 113.2(4)
C20 C19 C24 106.8(4)
C21 C20 C19 112.5(4)
C21 C20 H13 109.1
C19 C20 H13 109.1
C21 C20 H14 109.1
C19 C20 H14 109.1
H13 C20 H14 107.8
C20 C21 C22 113.8(4)
C20 C21 H15 108.8
C22 C21 H15 108.8
C20 C21 H16 108.8
C22 C21 H16 108.8
H15 C21 H16 107.7
O3 C22 C21 103.8(4)
O3 C22 C23 111.3(3)
C21 C22 C23 109.5(4)
O3 C22 C29 109.9(3)
C21 C22 C29 109.3(4)
C23 C22 C29 112.6(4)
C22 C23 C24 113.8(4)
C22 C23 H17 108.8
C24 C23 H17 108.8
C22 C23 H18 108.8
C24 C23 H18 108.8
H17 C23 H18 107.7
C23 C24 C19 112.1(4)
C23 C24 H19 109.2
C19 C24 H19 109.2
C23 C24 H20 109.2
C19 C24 H20 109.2
H19 C24 H20 107.9
C25 O1 C19 120.3(4)
O1 C25 O2 117.8(5)
O1 C25 H21 107.9
O2 C25 H21 107.9
O1 C25 H22 107.9
O2 C25 H22 107.9
H21 C25 H22 107.2
C26 O2 C25 108.6(5)
O2 C26 H23 109.5
O2 C26 H24 109.5
H23 C26 H24 109.5
O2 C26 H25 109.5
H23 C26 H25 109.5
H24 C26 H25 109.5
C27 O3 C22 116.5(3)
O3 C27 O4 112.4(4)
O3 C27 H26 109.1
O4 C27 H26 109.1
O3 C27 H27 109.1
O4 C27 H27 109.1
H26 C27 H27 107.9
C27 O4 C28 113.7(5)
O4 C28 H28 109.5
O4 C28 H29 109.5
H28 C28 H29 109.5
O4 C28 H30 109.5
H28 C28 H30 109.5
H29 C28 H30 109.5
C30 C29 C34 116.5(4)
C30 C29 C22 122.4(4)
C34 C29 C22 121.1(4)
C31 C30 C29 121.6(4)
C31 C30 H31 119.2
C29 C30 H31 119.2
C30 C31 C32 121.6(4)
C30 C31 H32 119.2
C32 C31 H32 119.2
C31 C32 C33 117.1(4)
C31 C32 C35 121.2(4)
C33 C32 C35 121.5(4)
C34 C33 C32 120.8(4)
C34 C33 H33 119.6
C32 C33 H33 119.6
C33 C34 C29 122.3(4)
C33 C34 H34 118.8
C29 C34 H34 118.8
C36 C35 C40 117.9(4)
C36 C35 C32 120.1(4)
C40 C35 C32 122.0(4)
C35 C36 C37 121.0(4)
C35 C36 H35 119.5
C37 C36 H35 119.5
C38 C37 C36 120.8(4)
C38 C37 H36 119.6
C36 C37 H36 119.6
C39 C38 C37 117.3(4)
C39 C38 C41 122.5(3)
C37 C38 C41 120.0(3)
C38 C39 C40 122.5(4)
C38 C39 H37 118.8
C40 C39 H37 118.8
C39 C40 C35 120.5(4)
C39 C40 H38 119.8
C35 C40 H38 119.8
O5 C41 C38 109.5(3)
O5 C41 C46 111.0(3)
C38 C41 C46 113.9(3)
O5 C41 C42 103.5(3)
C38 C41 C42 108.8(3)
C46 C41 C42 109.7(3)
C43 C42 C41 111.9(3)
C43 C42 H39 109.2
C41 C42 H39 109.2
C43 C42 H40 109.2
C41 C42 H40 109.2
H39 C42 H40 107.9
C42 C43 C44 111.8(3)
C42 C43 H41 109.3
C44 C43 H41 109.3
C42 C43 H42 109.3
C44 C43 H42 109.3
H41 C43 H42 107.9
O7 C44 C45 111.2(3)
O7 C44 C51 108.3(3)
C45 C44 C51 114.9(4)
O7 C44 C43 101.9(3)
C45 C44 C43 107.2(3)
C51 C44 C43 112.7(3)
C46 C45 C44 113.1(3)
C46 C45 H43 109.0
C44 C45 H43 109.0
C46 C45 H44 109.0
C44 C45 H44 109.0
H43 C45 H44 107.8
C45 C46 C41 113.2(3)
C45 C46 H45 108.9
C41 C46 H45 108.9
C45 C46 H46 108.9
C41 C46 H46 108.9
H45 C46 H46 107.7
C47 O5 C41 116.2(3)
O6 C47 O5 112.6(3)
O6 C47 H47 109.1
O5 C47 H47 109.1
O6 C47 H48 109.1
O5 C47 H48 109.1
H47 C47 H48 107.8
C47 O6 C48 112.1(4)
O6 C48 H49 109.5
O6 C48 H50 109.5
H49 C48 H50 109.5
O6 C48 H51 109.5
H49 C48 H51 109.5
H50 C48 H51 109.5
C49 O7 C44 116.2(4)
O8 C49 O7 115.1(4)
O8 C49 H52 108.5
O7 C49 H52 108.5
O8 C49 H53 108.5
O7 C49 H53 108.5
H52 C49 H53 107.5
C49 O8 C50 112.9(5)
O8 C50 H54 109.5
O8 C50 H55 109.5
H54 C50 H55 109.5
O8 C50 H56 109.5
H54 C50 H56 109.5
H55 C50 H56 109.5
C56 C51 C52 117.0(4)
C56 C51 C44 120.6(4)
C52 C51 C44 122.4(4)
C51 C52 C53 121.3(4)
C51 C52 H57 119.3
C53 C52 H57 119.3
C54 C53 C52 120.6(4)
C54 C53 H58 119.7
C52 C53 H58 119.7
C53 C54 C55 118.2(4)
C53 C54 C57 120.6(4)
C55 C54 C57 121.1(4)
C56 C55 C54 120.9(4)
C56 C55 H59 119.5
C54 C55 H59 119.5
C55 C56 C51 121.9(4)
C55 C56 H60 119.0
C51 C56 H60 119.0
C62 C57 C58 116.9(4)
C62 C57 C54 121.7(4)
C58 C57 C54 121.4(4)
C59 C58 C57 122.9(4)
C59 C58 H61 118.6
C57 C58 H61 118.6
C58 C59 C60 120.4(4)
C58 C59 H62 119.8
C60 C59 H62 119.8
C61 C60 C59 117.0(4)
C61 C60 C63 119.3(4)
C59 C60 C63 123.5(4)
C60 C61 C62 122.2(4)
C60 C61 H63 118.9
C62 C61 H63 118.9
C57 C62 C61 120.6(4)
C57 C62 H64 119.7
C61 C62 H64 119.7
O9 C63 C60 109.6(3)
O9 C63 C68 104.2(3)
C60 C63 C68 109.6(4)
O9 C63 C64 111.1(3)
C60 C63 C64 113.6(3)
C68 C63 C64 108.2(4)
C65 C64 C63 113.8(4)
C65 C64 H65 108.8
C63 C64 H65 108.8
C65 C64 H66 108.8
C63 C64 H66 108.8
H65 C64 H66 107.7
C66 C65 C64 111.5(4)
C66 C65 H67 109.3
C64 C65 H67 109.3
C66 C65 H68 109.3
C64 C65 H68 109.3
H67 C65 H68 108.0
O11 C66 C67 103.4(4)
O11 C66 C65 109.1(4)
C67 C66 C65 107.5(4)
O11 C66 C1 110.5(4)
C67 C66 C1 112.5(4)
C65 C66 C1 113.4(4)
C66 C67 C68 112.8(4)
C66 C67 H69 109.0
C68 C67 H69 109.0
C66 C67 H70 109.0
C68 C67 H70 109.0
H69 C67 H70 107.8
C63 C68 C67 113.3(4)
C63 C68 H71 108.9
C67 C68 H71 108.9
C63 C68 H72 108.9
C67 C68 H72 108.9
H71 C68 H72 107.7
C69 O9 C63 116.3(3)
O10 C69 O9 113.4(4)
O10 C69 H73 108.9
O9 C69 H73 108.9
O10 C69 H74 108.9
O9 C69 H74 108.9
H73 C69 H74 107.7
C69 O10 C70 113.0(4)
O10 C70 H75 109.5
O10 C70 H76 109.5
H75 C70 H76 109.5
O10 C70 H77 109.5
H75 C70 H77 109.5
H76 C70 H77 109.5
C71 O11 C66 120.0(5)
O12 C71 O11 117.2(6)
O12 C71 H78 108.0
O11 C71 H78 108.0
O12 C71 H79 108.0
O11 C71 H79 108.0
H78 C71 H79 107.3
C71 O12 C72 109.4(6)
O12 C72 H80 109.5
O12 C72 H81 109.5
H80 C72 H81 109.5
O12 C72 H82 109.5
H80 C72 H82 109.5
H81 C72 H82 109.5
C74 C73 C78 120.1(8)
C74 C73 H83 119.9
C78 C73 H83 119.9
C73 C74 C75 118.7(8)
C73 C74 H84 120.6
C75 C74 H84 120.6
C76 C75 C74 121.1(8)
C76 C75 H85 119.4
C74 C75 H85 119.4
C75 C76 C77 120.5(8)
C75 C76 H86 119.8
C77 C76 H86 119.8
C78 C77 C76 117.4(9)
C78 C77 H87 121.3
C76 C77 H87 121.3
C73 C78 C77 122.0(9)
C73 C78 H88 119.0
C77 C78 H88 119.0
C84 C79 C80 119.7(8)
C84 C79 H89 120.1
C80 C79 H89 120.1
C79 C80 C81 119.6(8)
C79 C80 H90 120.2
C81 C80 H90 120.2
C82 C81 C80 120.5(7)
C82 C81 H91 119.7
C80 C81 H91 119.7
C81 C82 C83 118.7(7)
C81 C82 H92 120.7
C83 C82 H92 120.7
C84 C83 C82 119.7(7)
C84 C83 H93 120.1
C82 C83 H93 120.1
C79 C84 C83 121.7(7)
C79 C84 H94 119.2
C83 C84 H94 119.2

loop_
_geom_bond_atom_site_label_1
_geom_bond_atom_site_label_2
_geom_bond_distance
C1 C2 1.379(7)
C1 C6 1.388(7)
C1 C66 1.516(6)
C2 C3 1.385(7)
C2 H1 0.9500
C3 C4 1.398(7)
C3 H2 0.9500
C4 C5 1.377(7)
C4 C7 1.468(7)
C5 C6 1.359(7)
C5 H3 0.9500
C6 H4 0.9500
C7 C8 1.401(7)
C7 C12 1.402(7)
C8 C9 1.375(7)
C8 H5 0.9500
C9 C10 1.363(7)
C9 H6 0.9500
C10 C11 1.407(7)
C10 C13 1.477(6)
C11 C12 1.358(7)
C11 H7 0.9500
C12 H8 0.9500
C13 C14 1.398(7)
C13 C18 1.399(7)
C14 C15 1.386(7)
C14 H9 0.9500
C15 C16 1.402(7)
C15 H10 0.9500
C16 C17 1.383(7)
C16 C19 1.515(6)
C17 C18 1.398(7)
C17 H11 0.9500
C18 H12 0.9500
C19 O1 1.473(5)
C19 C20 1.528(6)
C19 C24 1.530(7)
C20 C21 1.507(6)
C20 H13 0.9900
C20 H14 0.9900
C21 C22 1.525(7)
C21 H15 0.9900
C21 H16 0.9900
C22 O3 1.454(5)
C22 C23 1.528(6)
C22 C29 1.535(6)
C23 C24 1.528(6)
C23 H17 0.9900
C23 H18 0.9900
C24 H19 0.9900
C24 H20 0.9900
O1 C25 1.367(7)
C25 O2 1.385(8)
C25 H21 0.9900
C25 H22 0.9900
O2 C26 1.349(7)
C26 H23 0.9800
C26 H24 0.9800
C26 H25 0.9800
O3 C27 1.384(6)
C27 O4 1.420(6)
C27 H26 0.9900
C27 H27 0.9900
O4 C28 1.425(7)
C28 H28 0.9800
C28 H29 0.9800
C28 H30 0.9800
C29 C30 1.393(6)
C29 C34 1.393(6)
C30 C31 1.372(6)
C30 H31 0.9500
C31 C32 1.393(6)
C31 H32 0.9500
C32 C33 1.399(6)
C32 C35 1.484(6)
C33 C34 1.370(6)
C33 H33 0.9500
C34 H34 0.9500
C35 C36 1.378(5)
C35 C40 1.402(6)
C36 C37 1.402(6)
C36 H35 0.9500
C37 C38 1.401(6)
C37 H36 0.9500
C38 C39 1.370(6)
C38 C41 1.526(5)
C39 C40 1.383(6)
C39 H37 0.9500
C40 H38 0.9500
C41 O5 1.456(5)
C41 C46 1.532(6)
C41 C42 1.534(6)
C42 C43 1.533(6)
C42 H39 0.9900
C42 H40 0.9900
C43 C44 1.535(6)
C43 H41 0.9900
C43 H42 0.9900
C44 O7 1.461(5)
C44 C45 1.524(6)
C44 C51 1.526(6)
C45 C46 1.518(6)
C45 H43 0.9900
C45 H44 0.9900
C46 H45 0.9900
C46 H46 0.9900
O5 C47 1.411(5)
C47 O6 1.409(6)
C47 H47 0.9900
C47 H48 0.9900
O6 C48 1.421(6)
C48 H49 0.9800
C48 H50 0.9800
C48 H51 0.9800
O7 C49 1.410(6)
C49 O8 1.361(8)
C49 H52 0.9900
C49 H53 0.9900
O8 C50 1.389(8)
C50 H54 0.9800
C50 H55 0.9800
C50 H56 0.9800
C51 C56 1.388(6)
C51 C52 1.394(6)
C52 C53 1.398(6)
C52 H57 0.9500
C53 C54 1.384(7)
C53 H58 0.9500
C54 C55 1.388(6)
C54 C57 1.495(6)
C55 C56 1.379(6)
C55 H59 0.9500
C56 H60 0.9500
C57 C62 1.386(6)
C57 C58 1.396(7)
C58 C59 1.373(6)
C58 H61 0.9500
C59 C60 1.400(6)
C59 H62 0.9500
C60 C61 1.389(7)
C60 C63 1.520(6)
C61 C62 1.395(6)
C61 H63 0.9500
C62 H64 0.9500
C63 O9 1.448(5)
C63 C68 1.526(6)
C63 C64 1.539(6)
C64 C65 1.532(6)
C64 H65 0.9900
C64 H66 0.9900
C65 C66 1.516(7)
C65 H67 0.9900
C65 H68 0.9900
C66 O11 1.474(5)
C66 C67 1.507(7)
C67 C68 1.532(6)
C67 H69 0.9900
C67 H70 0.9900
C68 H71 0.9900
C68 H72 0.9900
O9 C69 1.403(5)
C69 O10 1.399(6)
C69 H73 0.9900
C69 H74 0.9900
O10 C70 1.426(6)
C70 H75 0.9800
C70 H76 0.9800
C70 H77 0.9800
O11 C71 1.344(7)
C71 O12 1.303(8)
C71 H78 0.9900
C71 H79 0.9900
O12 C72 1.371(7)
C72 H80 0.9800
C72 H81 0.9800
C72 H82 0.9800
C73 C74 1.351(8)
C73 C78 1.358(8)
C73 H83 0.9500
C74 C75 1.378(8)
C74 H84 0.9500
C75 C76 1.351(7)
C75 H85 0.9500
C76 C77 1.376(8)
C76 H86 0.9500
C77 C78 1.370(8)
C77 H87 0.9500
C78 H88 0.9500
C79 C84 1.347(7)
C79 C80 1.356(8)
C79 H89 0.9500
C80 C81 1.396(8)
C80 H90 0.9500
C81 C82 1.368(7)
C81 H91 0.9500
C82 C83 1.378(7)
C82 H92 0.9500
C83 C84 1.370(7)
C83 H93 0.9500
C84 H94 0.9500

loop_
_geom_torsion_atom_site_label_1
_geom_torsion_atom_site_label_2
_geom_torsion_atom_site_label_3
_geom_torsion_atom_site_label_4
_geom_torsion
C6 C1 C2 C3 2.9(7)
C66 C1 C2 C3 -176.7(4)
C1 C2 C3 C4 0.1(7)
C2 C3 C4 C5 -2.6(6)
C2 C3 C4 C7 176.6(4)
C3 C4 C5 C6 2.0(7)
C7 C4 C5 C6 -177.1(4)
C4 C5 C6 C1 1.1(7)
C2 C1 C6 C5 -3.5(7)
C66 C1 C6 C5 176.1(4)
C5 C4 C7 C8 34.2(7)
C3 C4 C7 C8 -144.8(5)
C5 C4 C7 C12 -148.5(5)
C3 C4 C7 C12 32.5(7)
C12 C7 C8 C9 -3.2(7)
C4 C7 C8 C9 174.2(5)
C7 C8 C9 C10 1.2(8)
C8 C9 C10 C11 1.8(7)
C8 C9 C10 C13 -173.6(5)
C9 C10 C11 C12 -2.6(8)
C13 C10 C11 C12 172.8(5)
C10 C11 C12 C7 0.5(8)
C8 C7 C12 C11 2.4(8)
C4 C7 C12 C11 -175.1(5)
C9 C10 C13 C14 145.4(5)
C11 C10 C13 C14 -29.8(7)
C9 C10 C13 C18 -33.9(7)
C11 C10 C13 C18 150.9(5)
C18 C13 C14 C15 4.4(7)
C10 C13 C14 C15 -174.9(4)
C13 C14 C15 C16 -0.3(7)
C14 C15 C16 C17 -4.8(6)
C14 C15 C16 C19 174.0(4)
C15 C16 C17 C18 6.0(7)
C19 C16 C17 C18 -172.8(4)
C16 C17 C18 C13 -1.9(7)
C14 C13 C18 C17 -3.3(7)
C10 C13 C18 C17 176.0(4)
C17 C16 C19 O1 -76.4(5)
C15 C16 C19 O1 104.8(5)
C17 C16 C19 C20 40.2(6)
C15 C16 C19 C20 -138.6(4)
C17 C16 C19 C24 160.6(4)
C15 C16 C19 C24 -18.2(6)
O1 C19 C20 C21 -175.9(4)
C16 C19 C20 C21 65.4(5)
C24 C19 C20 C21 -58.7(5)
C19 C20 C21 C22 57.3(5)
C20 C21 C22 O3 69.0(4)
C20 C21 C22 C23 -49.9(5)
C20 C21 C22 C29 -173.8(3)
O3 C22 C23 C24 -65.1(5)
C21 C22 C23 C24 49.1(5)
C29 C22 C23 C24 171.0(4)
C22 C23 C24 C19 -55.6(5)
O1 C19 C24 C23 171.9(4)
C16 C19 C24 C23 -65.5(5)
C20 C19 C24 C23 57.6(5)
C16 C19 O1 C25 -46.7(6)
C20 C19 O1 C25 -166.8(5)
C24 C19 O1 C25 78.2(6)
C19 O1 C25 O2 -65.0(7)
O1 C25 O2 C26 -73.7(7)
C21 C22 O3 C27 -179.2(4)
C23 C22 O3 C27 -61.5(5)
C29 C22 O3 C27 64.0(5)
C22 O3 C27 O4 89.5(5)
O3 C27 O4 C28 72.2(6)
O3 C22 C29 C30 -119.4(4)
C21 C22 C29 C30 127.3(4)
C23 C22 C29 C30 5.3(6)
O3 C22 C29 C34 62.0(5)
C21 C22 C29 C34 -51.3(5)
C23 C22 C29 C34 -173.3(4)
C34 C29 C30 C31 3.5(6)
C22 C29 C30 C31 -175.2(4)
C29 C30 C31 C32 -1.9(7)
C30 C31 C32 C33 0.4(6)
C30 C31 C32 C35 174.6(4)
C31 C32 C33 C34 -0.7(6)
C35 C32 C33 C34 -174.8(4)
C32 C33 C34 C29 2.5(7)
C30 C29 C34 C33 -3.7(6)
C22 C29 C34 C33 174.9(4)
C31 C32 C35 C36 -38.4(6)
C33 C32 C35 C36 135.5(4)
C31 C32 C35 C40 142.2(4)
C33 C32 C35 C40 -43.9(6)
C40 C35 C36 C37 0.4(6)
C32 C35 C36 C37 -179.0(4)
C35 C36 C37 C38 -0.2(7)
C36 C37 C38 C39 0.3(6)
C36 C37 C38 C41 176.4(4)
C37 C38 C39 C40 -0.6(6)
C41 C38 C39 C40 -176.6(4)
C38 C39 C40 C35 0.8(7)
C36 C35 C40 C39 -0.7(7)
C32 C35 C40 C39 178.7(4)
C39 C38 C41 O5 -14.4(5)
C37 C38 C41 O5 169.7(4)
C39 C38 C41 C46 -139.3(4)
C37 C38 C41 C46 44.8(5)
C39 C38 C41 C42 98.0(4)
C37 C38 C41 C42 -77.9(5)
O5 C41 C42 C43 -65.9(4)
C38 C41 C42 C43 177.7(3)
C46 C41 C42 C43 52.5(4)
C41 C42 C43 C44 -58.6(4)
C42 C43 C44 O7 175.4(3)
C42 C43 C44 C45 58.5(4)
C42 C43 C44 C51 -68.8(4)
O7 C44 C45 C46 -167.5(3)
C51 C44 C45 C46 69.0(4)
C43 C44 C45 C46 -57.0(4)
C44 C45 C46 C41 55.4(4)
O5 C41 C46 C45 62.7(4)
C38 C41 C46 C45 -173.2(3)
C42 C41 C46 C45 -51.0(4)
C38 C41 O5 C47 -71.8(4)
C46 C41 O5 C47 54.7(4)
C42 C41 O5 C47 172.3(3)
C41 O5 C47 O6 -98.2(4)
O5 C47 O6 C48 -70.6(5)
C45 C44 O7 C49 -62.8(5)
C51 C44 O7 C49 64.3(5)
C43 C44 O7 C49 -176.7(4)
C44 O7 C49 O8 83.8(5)
O7 C49 O8 C50 72.3(7)
O7 C44 C51 C56 68.7(5)
C45 C44 C51 C56 -166.4(4)
C43 C44 C51 C56 -43.3(5)
O7 C44 C51 C52 -109.2(5)
C45 C44 C51 C52 15.7(6)
C43 C44 C51 C52 138.8(4)
C56 C51 C52 C53 0.7(6)
C44 C51 C52 C53 178.7(4)
C51 C52 C53 C54 -0.4(7)
C52 C53 C54 C55 -0.1(7)
C52 C53 C54 C57 176.4(4)
C53 C54 C55 C56 0.2(6)
C57 C54 C55 C56 -176.3(4)
C54 C55 C56 C51 0.1(6)
C52 C51 C56 C55 -0.6(6)
C44 C51 C56 C55 -178.6(4)
C53 C54 C57 C62 154.1(4)
C55 C54 C57 C62 -29.5(6)
C53 C54 C57 C58 -28.5(6)
C55 C54 C57 C58 148.0(4)
C62 C57 C58 C59 0.4(7)
C54 C57 C58 C59 -177.2(4)
C57 C58 C59 C60 0.6(8)
C58 C59 C60 C61 -1.2(7)
C58 C59 C60 C63 175.1(4)
C59 C60 C61 C62 0.8(7)
C63 C60 C61 C62 -175.7(4)
C58 C57 C62 C61 -0.8(7)
C54 C57 C62 C61 176.7(4)
C60 C61 C62 C57 0.3(7)
C61 C60 C63 O9 -52.9(5)
C59 C60 C63 O9 130.8(4)
C61 C60 C63 C68 60.9(5)
C59 C60 C63 C68 -115.4(5)
C61 C60 C63 C64 -177.9(4)
C59 C60 C63 C64 5.8(6)
O9 C63 C64 C65 62.6(5)
C60 C63 C64 C65 -173.2(4)
C68 C63 C64 C65 -51.3(5)
C63 C64 C65 C66 57.5(5)
C64 C65 C66 O11 -169.6(4)
C64 C65 C66 C67 -58.1(5)
C64 C65 C66 C1 66.8(5)
C2 C1 C66 O11 -106.6(5)
C6 C1 C66 O11 73.9(5)
C2 C1 C66 C67 138.4(4)
C6 C1 C66 C67 -41.1(6)
C2 C1 C66 C65 16.2(6)
C6 C1 C66 C65 -163.3(4)
O11 C66 C67 C68 173.6(4)
C65 C66 C67 C68 58.3(5)
C1 C66 C67 C68 -67.2(5)
O9 C63 C68 C67 -68.0(4)
C60 C63 C68 C67 174.8(3)
C64 C63 C68 C67 50.4(5)
C66 C67 C68 C63 -57.0(5)
C60 C63 O9 C69 -64.3(5)
C68 C63 O9 C69 178.5(4)
C64 C63 O9 C69 62.1(5)
C63 O9 C69 O10 -90.8(4)
O9 C69 O10 C70 -69.5(5)
C67 C66 O11 C71 169.8(5)
C65 C66 O11 C71 -76.1(6)
C1 C66 O11 C71 49.2(7)
C66 O11 C71 O12 69.9(7)
O11 C71 O12 C72 67.5(7)
C78 C73 C74 C75 -0.2(12)
C73 C74 C75 C76 -0.7(12)
C74 C75 C76 C77 3.6(13)
C75 C76 C77 C78 -5.4(14)
C74 C73 C78 C77 -1.9(14)
C76 C77 C78 C73 4.6(15)
C84 C79 C80 C81 1.6(12)
C79 C80 C81 C82 -2.2(12)
C80 C81 C82 C83 1.0(11)
C81 C82 C83 C84 0.7(11)
C80 C79 C84 C83 0.1(11)
C82 C83 C84 C79 -1.3(10)
